data_7242816
loop_
_publ_author_name
'He, Han'
'Xu, Ning'
'Zhang, Honglin'
'Chen, Bin'
'Hu, Zhengnan'
'Guo, Kang'
'Chun, Jianlin'
'Cao, Shujun'
'Zhu, Yingguang'

_publ_section_title
;
 Br\/onsted acid-promoted hydroamination of unsaturated hydrazones: access
 to biologically important 5-arylpyrazolines
;
_journal_issue 28
_journal_name_full 'RSC Advances'
_journal_page_first 17340
_journal_page_last 17345
_journal_paper_doi 10.1039/D1RA03043D
_journal_volume 11
_journal_year 2021
_chemical_formula_moiety 'C23 H21 Br N2 O2 S'
_chemical_formula_sum 'C23 H21 Br N2 O2 S'
_chemical_formula_weight 469.39
_space_group_crystal_system monoclinic
_space_group_IT_number 14
_space_group_name_Hall '-P 2yn'
_space_group_name_H-M_alt 'P 1 21/n 1'
_atom_sites_solution_hydrogens geom
_audit_creation_method SHELXL-2018/3
_audit_update_record
;
2020-07-27 deposited with the CCDC.	2021-04-29 downloaded from the CCDC.
;
_cell_angle_alpha 90
_cell_angle_beta 94.0510(10)
_cell_angle_gamma 90
_cell_formula_units_Z 4
_cell_length_a 12.3545(4)
_cell_length_b 11.9990(4)
_cell_length_c 14.3274(6)
_cell_measurement_reflns_used 9895
_cell_measurement_temperature 296(2)
_cell_measurement_theta_max 25.67
_cell_measurement_theta_min 2.22
_cell_volume 2118.61(13)
_computing_cell_refinement 'Bruker SAINT'
_computing_data_collection 'Bruker APEX2'
_computing_data_reduction 'Bruker SAINT'
_computing_molecular_graphics 'Bruker SHELXTL'
_computing_publication_material 'Bruker SHELXTL'
_computing_structure_refinement 'SHELXL-2018/3 (Sheldrick, 2018)'
_computing_structure_solution 'SHELXT 2014/5 (Sheldrick, 2014)'
_diffrn_ambient_temperature 296(2)
_diffrn_measured_fraction_theta_full 0.998
_diffrn_measured_fraction_theta_max 0.996
_diffrn_measurement_device_type 'Bruker APEX-II CCD'
_diffrn_measurement_method '\f and \w scans'
_diffrn_radiation_type MoK\a
_diffrn_radiation_wavelength 0.71073
_diffrn_reflns_av_R_equivalents 0.0397
_diffrn_reflns_av_unetI/netI 0.0289
_diffrn_reflns_Laue_measured_fraction_full 0.998
_diffrn_reflns_Laue_measured_fraction_max 0.996
_diffrn_reflns_limit_h_max 16
_diffrn_reflns_limit_h_min -13
_diffrn_reflns_limit_k_max 15
_diffrn_reflns_limit_k_min -14
_diffrn_reflns_limit_l_max 18
_diffrn_reflns_limit_l_min -18
_diffrn_reflns_number 32627
_diffrn_reflns_point_group_measured_fraction_full 0.998
_diffrn_reflns_point_group_measured_fraction_max 0.996
_diffrn_reflns_theta_full 25.242
_diffrn_reflns_theta_max 27.567
_diffrn_reflns_theta_min 2.104
_exptl_absorpt_coefficient_mu 2.061
_exptl_absorpt_correction_T_max 0.7456
_exptl_absorpt_correction_T_min 0.4795
_exptl_absorpt_correction_type multi-scan
_exptl_absorpt_process_details sadabs
_exptl_crystal_colour colourless
_exptl_crystal_density_diffrn 1.472
_exptl_crystal_description block
_exptl_crystal_F_000 960
_exptl_crystal_size_max 0.320
_exptl_crystal_size_mid 0.250
_exptl_crystal_size_min 0.220
_refine_diff_density_max 0.675
_refine_diff_density_min -0.744
_refine_diff_density_rms 0.051
_refine_ls_extinction_method none
_refine_ls_goodness_of_fit_ref 1.016
_refine_ls_hydrogen_treatment constr
_refine_ls_matrix_type full
_refine_ls_number_parameters 264
_refine_ls_number_reflns 4888
_refine_ls_number_restraints 0
_refine_ls_restrained_S_all 1.016
_refine_ls_R_factor_all 0.0672
_refine_ls_R_factor_gt 0.0430
_refine_ls_shift/su_max 0.001
_refine_ls_shift/su_mean 0.000
_refine_ls_structure_factor_coef Fsqd
_refine_ls_weighting_details 'w=1/[\s^2^(Fo^2^)+(0.0562P)^2^+1.0775P] where P=(Fo^2^+2Fc^2^)/3'
_refine_ls_weighting_scheme calc
_refine_ls_wR_factor_gt 0.1048
_refine_ls_wR_factor_ref 0.1167
_reflns_Friedel_coverage 0.000
_reflns_number_gt 3584
_reflns_number_total 4888
_reflns_threshold_expression 'I > 2\s(I)'
_cod_data_source_file d1ra03043d2.cif
_cod_data_source_block 204_2_a
_cod_original_sg_symbol_H-M 'P 21/n'
_cod_database_code 7242816
_shelx_shelxl_version_number 2018/3
_shelx_space_group_comment
;
The symmetry employed for this shelxl refinement is uniquely defined
by the following loop, which should always be used as a source of
symmetry information in preference to the above space-group names.
They are only intended as comments.
;
_shelx_estimated_absorpt_t_min 0.558
_shelx_estimated_absorpt_t_max 0.660

loop_
_space_group_symop_operation_xyz
'x, y, z'
'-x+1/2, y+1/2, -z+1/2'
'-x, -y, -z'
'x-1/2, -y-1/2, z-1/2'

loop_
_atom_site_label
_atom_site_type_symbol
_atom_site_fract_x
_atom_site_fract_y
_atom_site_fract_z
_atom_site_U_iso_or_equiv
_atom_site_adp_type
_atom_site_occupancy
_atom_site_site_symmetry_order
_atom_site_calc_flag
_atom_site_refinement_flags_posn
_atom_site_refinement_flags_adp
_atom_site_refinement_flags_occupancy
_atom_site_disorder_assembly
_atom_site_disorder_group
C1 C 0.6456(2) 0.8131(2) 0.7914(2) 0.0511(6) Uani 1 1 d . . . . .
C2 C 0.6431(2) 0.7552(2) 0.7084(2) 0.0541(6) Uani 1 1 d . . . . .
H2 H 0.687417 0.776360 0.661654 0.065 Uiso 1 1 calc R U . . .
C3 C 0.5743(2) 0.6654(2) 0.69536(18) 0.0469(6) Uani 1 1 d . . . . .
H3 H 0.572903 0.625724 0.639537 0.056 Uiso 1 1 calc R U . . .
C4 C 0.50694(18) 0.6331(2) 0.76390(16) 0.0401(5) Uani 1 1 d . . . . .
C5 C 0.5109(2) 0.6932(2) 0.84689(18) 0.0495(6) Uani 1 1 d . . . . .
H5 H 0.466496 0.672581 0.893738 0.059 Uiso 1 1 calc R U . . .
C6 C 0.5800(2) 0.7833(2) 0.8609(2) 0.0553(7) Uani 1 1 d . . . . .
H6 H 0.582024 0.823184 0.916629 0.066 Uiso 1 1 calc R U . . .
C7 C 0.43296(19) 0.53849(19) 0.74944(16) 0.0398(5) Uani 1 1 d . . . . .
C8 C 0.3652(2) 0.4915(2) 0.82305(17) 0.0469(6) Uani 1 1 d . . . . .
H8A H 0.308099 0.542919 0.837252 0.056 Uiso 1 1 calc R U . . .
H8B H 0.409464 0.475352 0.880097 0.056 Uiso 1 1 calc R U . . .
C9 C 0.31722(19) 0.3831(2) 0.77827(16) 0.0424(5) Uani 1 1 d . . . . .
C10 C 0.1945(2) 0.3782(3) 0.78458(19) 0.0542(7) Uani 1 1 d . . . . .
H10A H 0.161661 0.443150 0.755526 0.081 Uiso 1 1 calc R U . . .
H10B H 0.178291 0.375625 0.849111 0.081 Uiso 1 1 calc R U . . .
H10C H 0.166229 0.312624 0.753084 0.081 Uiso 1 1 calc R U . . .
C11 C 0.3777(2) 0.2811(2) 0.81770(16) 0.0440(5) Uani 1 1 d . . . . .
C12 C 0.3247(2) 0.1893(2) 0.85089(17) 0.0525(6) Uani 1 1 d . . . . .
H12 H 0.249240 0.187628 0.847163 0.063 Uiso 1 1 calc R U . . .
C13 C 0.3826(3) 0.0996(3) 0.8896(2) 0.0671(8) Uani 1 1 d . . . . .
H13 H 0.345815 0.038820 0.912242 0.081 Uiso 1 1 calc R U . . .
C14 C 0.4933(3) 0.1000(3) 0.8948(2) 0.0749(9) Uani 1 1 d . . . . .
H14 H 0.531866 0.039586 0.920667 0.090 Uiso 1 1 calc R U . . .
C15 C 0.5469(3) 0.1894(3) 0.8619(3) 0.0804(10) Uani 1 1 d . . . . .
H15 H 0.622306 0.189691 0.865106 0.097 Uiso 1 1 calc R U . . .
C16 C 0.4904(2) 0.2788(3) 0.8241(2) 0.0652(8) Uani 1 1 d . . . . .
H16 H 0.528373 0.339338 0.802337 0.078 Uiso 1 1 calc R U . . .
C17 C 0.4501(2) 0.2418(2) 0.58339(17) 0.0460(6) Uani 1 1 d . . . . .
C18 C 0.4538(2) 0.1330(2) 0.6146(2) 0.0585(7) Uani 1 1 d . . . . .
H18 H 0.394186 0.101837 0.641098 0.070 Uiso 1 1 calc R U . . .
C19 C 0.5464(3) 0.0708(3) 0.6063(2) 0.0648(8) Uani 1 1 d . . . . .
H19 H 0.548548 -0.002720 0.626768 0.078 Uiso 1 1 calc R U . . .
C20 C 0.6363(2) 0.1162(3) 0.56777(19) 0.0574(7) Uani 1 1 d . . . . .
C21 C 0.6311(2) 0.2256(3) 0.53886(19) 0.0582(7) Uani 1 1 d . . . . .
H21 H 0.691349 0.257317 0.513944 0.070 Uiso 1 1 calc R U . . .
C22 C 0.5389(2) 0.2898(2) 0.54571(18) 0.0531(6) Uani 1 1 d . . . . .
H22 H 0.536740 0.363445 0.525433 0.064 Uiso 1 1 calc R U . . .
C23 C 0.7372(3) 0.0473(3) 0.5581(3) 0.0804(10) Uani 1 1 d . . . . .
H23A H 0.772528 0.033911 0.618879 0.121 Uiso 1 1 calc R U . . .
H23B H 0.785628 0.086762 0.520247 0.121 Uiso 1 1 calc R U . . .
H23C H 0.717586 -0.022563 0.528917 0.121 Uiso 1 1 calc R U . . .
N1 N 0.34134(16) 0.40583(17) 0.67759(13) 0.0438(5) Uani 1 1 d . . . . .
N2 N 0.41845(15) 0.48991(17) 0.66969(13) 0.0424(5) Uani 1 1 d . . . . .
O1 O 0.31519(16) 0.38414(19) 0.50653(12) 0.0628(5) Uani 1 1 d . . . . .
O2 O 0.24543(14) 0.24260(17) 0.61229(13) 0.0599(5) Uani 1 1 d . . . . .
S1 S 0.32877(5) 0.31793(6) 0.58904(4) 0.04688(17) Uani 1 1 d . . . . .
Br1 Br 0.74033(3) 0.93655(3) 0.81072(3) 0.07593(15) Uani 1 1 d . . . . .

loop_
_atom_site_aniso_label
_atom_site_aniso_U_11
_atom_site_aniso_U_22
_atom_site_aniso_U_33
_atom_site_aniso_U_23
_atom_site_aniso_U_13
_atom_site_aniso_U_12
C1 0.0454(14) 0.0423(13) 0.0646(17) -0.0019(12) -0.0040(12) -0.0006(11)
C2 0.0536(15) 0.0529(15) 0.0567(16) 0.0019(13) 0.0105(12) -0.0033(12)
C3 0.0511(14) 0.0460(14) 0.0442(14) -0.0039(11) 0.0064(11) -0.0003(11)
C4 0.0375(12) 0.0440(13) 0.0390(12) -0.0006(10) 0.0038(9) 0.0056(10)
C5 0.0472(14) 0.0566(15) 0.0456(14) -0.0072(12) 0.0085(11) 0.0018(12)
C6 0.0600(16) 0.0542(16) 0.0511(16) -0.0149(12) -0.0003(12) 0.0029(13)
C7 0.0415(12) 0.0425(13) 0.0359(12) -0.0009(10) 0.0057(9) 0.0048(10)
C8 0.0541(15) 0.0469(14) 0.0408(13) -0.0046(11) 0.0113(11) -0.0005(11)
C9 0.0451(13) 0.0483(14) 0.0348(12) -0.0003(10) 0.0098(10) -0.0020(10)
C10 0.0430(14) 0.0720(18) 0.0486(15) 0.0014(13) 0.0106(11) 0.0005(13)
C11 0.0481(14) 0.0496(14) 0.0344(12) -0.0026(10) 0.0043(10) -0.0013(11)
C12 0.0648(16) 0.0520(15) 0.0410(14) -0.0044(11) 0.0068(12) -0.0076(13)
C13 0.105(3) 0.0480(16) 0.0489(17) 0.0015(13) 0.0071(16) -0.0036(16)
C14 0.099(3) 0.065(2) 0.0607(19) 0.0089(16) 0.0021(17) 0.0228(19)
C15 0.0621(19) 0.088(3) 0.091(3) 0.020(2) 0.0032(17) 0.0167(18)
C16 0.0526(16) 0.0664(19) 0.077(2) 0.0165(15) 0.0066(14) 0.0024(14)
C17 0.0460(13) 0.0543(15) 0.0380(13) -0.0106(11) 0.0053(10) -0.0056(11)
C18 0.0549(16) 0.0569(17) 0.0652(18) -0.0030(14) 0.0156(13) -0.0088(13)
C19 0.068(2) 0.0572(18) 0.070(2) -0.0042(14) 0.0123(16) 0.0018(14)
C20 0.0554(16) 0.0745(19) 0.0421(15) -0.0153(13) 0.0024(12) 0.0035(14)
C21 0.0431(14) 0.085(2) 0.0475(15) -0.0058(14) 0.0100(11) -0.0081(14)
C22 0.0538(15) 0.0617(17) 0.0441(14) -0.0005(12) 0.0068(11) -0.0114(13)
C23 0.066(2) 0.103(3) 0.073(2) -0.0149(19) 0.0088(16) 0.0195(18)
N1 0.0481(11) 0.0499(11) 0.0343(10) -0.0024(9) 0.0088(8) -0.0061(9)
N2 0.0423(11) 0.0472(11) 0.0381(11) 0.0013(9) 0.0057(8) -0.0021(9)
O1 0.0667(12) 0.0841(14) 0.0369(10) -0.0004(9) -0.0020(8) 0.0077(10)
O2 0.0445(10) 0.0736(13) 0.0624(12) -0.0171(10) 0.0090(8) -0.0147(9)
S1 0.0431(3) 0.0592(4) 0.0383(3) -0.0079(3) 0.0021(2) -0.0043(3)
Br1 0.0730(2) 0.0558(2) 0.0965(3) -0.00248(16) -0.01108(18) -0.01611(14)

loop_
_atom_type_symbol
_atom_type_description
_atom_type_scat_dispersion_real
_atom_type_scat_dispersion_imag
_atom_type_scat_source
C C 0.0033 0.0016 'International Tables Vol C Tables 4.2.6.8 and 6.1.1.4'
H H 0.0000 0.0000 'International Tables Vol C Tables 4.2.6.8 and 6.1.1.4'
N N 0.0061 0.0033 'International Tables Vol C Tables 4.2.6.8 and 6.1.1.4'
O O 0.0106 0.0060 'International Tables Vol C Tables 4.2.6.8 and 6.1.1.4'
S S 0.1246 0.1234 'International Tables Vol C Tables 4.2.6.8 and 6.1.1.4'
Br Br -0.2901 2.4595 'International Tables Vol C Tables 4.2.6.8 and 6.1.1.4'

loop_
_geom_angle_atom_site_label_1
_geom_angle_atom_site_label_2
_geom_angle_atom_site_label_3
_geom_angle
_geom_angle_site_symmetry_1
_geom_angle_site_symmetry_3
_geom_angle_publ_flag
C6 C1 C2 121.0(2) . . ?
C6 C1 Br1 119.2(2) . . ?
C2 C1 Br1 119.8(2) . . ?
C1 C2 C3 119.2(3) . . ?
C1 C2 H2 120.4 . . ?
C3 C2 H2 120.4 . . ?
C2 C3 C4 121.2(2) . . ?
C2 C3 H3 119.4 . . ?
C4 C3 H3 119.4 . . ?
C3 C4 C5 118.3(2) . . ?
C3 C4 C7 121.1(2) . . ?
C5 C4 C7 120.5(2) . . ?
C6 C5 C4 120.9(2) . . ?
C6 C5 H5 119.5 . . ?
C4 C5 H5 119.5 . . ?
C1 C6 C5 119.2(2) . . ?
C1 C6 H6 120.4 . . ?
C5 C6 H6 120.4 . . ?
N2 C7 C4 121.7(2) . . ?
N2 C7 C8 113.9(2) . . ?
C4 C7 C8 124.4(2) . . ?
C7 C8 C9 103.91(19) . . ?
C7 C8 H8A 111.0 . . ?
C9 C8 H8A 111.0 . . ?
C7 C8 H8B 111.0 . . ?
C9 C8 H8B 111.0 . . ?
H8A C8 H8B 109.0 . . ?
N1 C9 C11 111.90(19) . . ?
N1 C9 C10 109.0(2) . . ?
C11 C9 C10 114.2(2) . . ?
N1 C9 C8 98.49(18) . . ?
C11 C9 C8 111.0(2) . . ?
C10 C9 C8 111.2(2) . . ?
C9 C10 H10A 109.5 . . ?
C9 C10 H10B 109.5 . . ?
H10A C10 H10B 109.5 . . ?
C9 C10 H10C 109.5 . . ?
H10A C10 H10C 109.5 . . ?
H10B C10 H10C 109.5 . . ?
C12 C11 C16 117.3(3) . . ?
C12 C11 C9 122.5(2) . . ?
C16 C11 C9 120.2(2) . . ?
C11 C12 C13 120.8(3) . . ?
C11 C12 H12 119.6 . . ?
C13 C12 H12 119.6 . . ?
C14 C13 C12 120.4(3) . . ?
C14 C13 H13 119.8 . . ?
C12 C13 H13 119.8 . . ?
C15 C14 C13 119.6(3) . . ?
C15 C14 H14 120.2 . . ?
C13 C14 H14 120.2 . . ?
C16 C15 C14 120.5(3) . . ?
C16 C15 H15 119.8 . . ?
C14 C15 H15 119.8 . . ?
C15 C16 C11 121.4(3) . . ?
C15 C16 H16 119.3 . . ?
C11 C16 H16 119.3 . . ?
C22 C17 C18 120.8(3) . . ?
C22 C17 S1 120.2(2) . . ?
C18 C17 S1 119.0(2) . . ?
C17 C18 C19 119.5(3) . . ?
C17 C18 H18 120.2 . . ?
C19 C18 H18 120.2 . . ?
C18 C19 C20 121.1(3) . . ?
C18 C19 H19 119.5 . . ?
C20 C19 H19 119.5 . . ?
C21 C20 C19 118.2(3) . . ?
C21 C20 C23 121.1(3) . . ?
C19 C20 C23 120.8(3) . . ?
C20 C21 C22 122.1(3) . . ?
C20 C21 H21 119.0 . . ?
C22 C21 H21 119.0 . . ?
C17 C22 C21 118.4(3) . . ?
C17 C22 H22 120.8 . . ?
C21 C22 H22 120.8 . . ?
C20 C23 H23A 109.5 . . ?
C20 C23 H23B 109.5 . . ?
H23A C23 H23B 109.5 . . ?
C20 C23 H23C 109.5 . . ?
H23A C23 H23C 109.5 . . ?
H23B C23 H23C 109.5 . . ?
N2 N1 C9 112.78(18) . . ?
N2 N1 S1 115.28(15) . . ?
C9 N1 S1 127.03(16) . . ?
C7 N2 N1 107.98(19) . . ?
O1 S1 O2 120.16(12) . . ?
O1 S1 N1 106.32(12) . . ?
O2 S1 N1 104.82(11) . . ?
O1 S1 C17 107.56(12) . . ?
O2 S1 C17 108.22(13) . . ?
N1 S1 C17 109.43(11) . . ?

loop_
_geom_bond_atom_site_label_1
_geom_bond_atom_site_label_2
_geom_bond_distance
_geom_bond_site_symmetry_2
_geom_bond_publ_flag
C1 C6 1.374(4) . ?
C1 C2 1.377(4) . ?
C1 Br1 1.896(3) . ?
C2 C3 1.377(4) . ?
C2 H2 0.9300 . ?
C3 C4 1.386(3) . ?
C3 H3 0.9300 . ?
C4 C5 1.388(3) . ?
C4 C7 1.463(3) . ?
C5 C6 1.383(4) . ?
C5 H5 0.9300 . ?
C6 H6 0.9300 . ?
C7 N2 1.284(3) . ?
C7 C8 1.502(3) . ?
C8 C9 1.549(4) . ?
C8 H8A 0.9700 . ?
C8 H8B 0.9700 . ?
C9 N1 1.518(3) . ?
C9 C11 1.522(3) . ?
C9 C10 1.527(3) . ?
C10 H10A 0.9600 . ?
C10 H10B 0.9600 . ?
C10 H10C 0.9600 . ?
C11 C12 1.383(4) . ?
C11 C16 1.390(4) . ?
C12 C13 1.386(4) . ?
C12 H12 0.9300 . ?
C13 C14 1.363(5) . ?
C13 H13 0.9300 . ?
C14 C15 1.362(5) . ?
C14 H14 0.9300 . ?
C15 C16 1.371(4) . ?
C15 H15 0.9300 . ?
C16 H16 0.9300 . ?
C17 C22 1.382(4) . ?
C17 C18 1.380(4) . ?
C17 S1 1.762(3) . ?
C18 C19 1.378(4) . ?
C18 H18 0.9300 . ?
C19 C20 1.386(4) . ?
C19 H19 0.9300 . ?
C20 C21 1.376(4) . ?
C20 C23 1.510(4) . ?
C21 C22 1.385(4) . ?
C21 H21 0.9300 . ?
C22 H22 0.9300 . ?
C23 H23A 0.9600 . ?
C23 H23B 0.9600 . ?
C23 H23C 0.9600 . ?
N1 N2 1.398(3) . ?
N1 S1 1.649(2) . ?
O1 S1 1.424(2) . ?
O2 S1 1.4271(19) . ?

loop_
_geom_hbond_atom_site_label_D
_geom_hbond_atom_site_label_H
_geom_hbond_atom_site_label_A
_geom_hbond_distance_DH
_geom_hbond_distance_HA
_geom_hbond_distance_DA
_geom_hbond_angle_DHA
_geom_hbond_site_symmetry_A
_geom_hbond_publ_flag
C8 H8A O2 0.97 2.60 3.462(3) 147.9 2_556 yes
C10 H10C O2 0.96 2.45 3.059(3) 121.0 . yes

loop_
_geom_torsion_atom_site_label_1
_geom_torsion_atom_site_label_2
_geom_torsion_atom_site_label_3
_geom_torsion_atom_site_label_4
_geom_torsion
_geom_torsion_site_symmetry_1
_geom_torsion_site_symmetry_2
_geom_torsion_site_symmetry_3
_geom_torsion_site_symmetry_4
_geom_torsion_publ_flag
C6 C1 C2 C3 -0.5(4) . . . . ?
Br1 C1 C2 C3 179.8(2) . . . . ?
C1 C2 C3 C4 0.6(4) . . . . ?
C2 C3 C4 C5 -0.4(4) . . . . ?
C2 C3 C4 C7 179.3(2) . . . . ?
C3 C4 C5 C6 0.2(4) . . . . ?
C7 C4 C5 C6 -179.5(2) . . . . ?
C2 C1 C6 C5 0.3(4) . . . . ?
Br1 C1 C6 C5 -179.9(2) . . . . ?
C4 C5 C6 C1 -0.1(4) . . . . ?
C3 C4 C7 N2 -8.0(4) . . . . ?
C5 C4 C7 N2 171.7(2) . . . . ?
C3 C4 C7 C8 174.0(2) . . . . ?
C5 C4 C7 C8 -6.3(4) . . . . ?
N2 C7 C8 C9 10.7(3) . . . . ?
C4 C7 C8 C9 -171.1(2) . . . . ?
C7 C8 C9 N1 -15.1(2) . . . . ?
C7 C8 C9 C11 102.3(2) . . . . ?
C7 C8 C9 C10 -129.4(2) . . . . ?
N1 C9 C11 C12 -120.6(2) . . . . ?
C10 C9 C11 C12 3.8(3) . . . . ?
C8 C9 C11 C12 130.4(2) . . . . ?
N1 C9 C11 C16 61.3(3) . . . . ?
C10 C9 C11 C16 -174.2(3) . . . . ?
C8 C9 C11 C16 -47.6(3) . . . . ?
C16 C11 C12 C13 0.6(4) . . . . ?
C9 C11 C12 C13 -177.5(2) . . . . ?
C11 C12 C13 C14 -0.7(4) . . . . ?
C12 C13 C14 C15 0.2(5) . . . . ?
C13 C14 C15 C16 0.3(6) . . . . ?
C14 C15 C16 C11 -0.4(6) . . . . ?
C12 C11 C16 C15 -0.1(5) . . . . ?
C9 C11 C16 C15 178.0(3) . . . . ?
C22 C17 C18 C19 -1.4(4) . . . . ?
S1 C17 C18 C19 176.8(2) . . . . ?
C17 C18 C19 C20 0.6(4) . . . . ?
C18 C19 C20 C21 0.6(4) . . . . ?
C18 C19 C20 C23 -179.5(3) . . . . ?
C19 C20 C21 C22 -1.1(4) . . . . ?
C23 C20 C21 C22 179.0(3) . . . . ?
C18 C17 C22 C21 0.9(4) . . . . ?
S1 C17 C22 C21 -177.24(19) . . . . ?
C20 C21 C22 C17 0.4(4) . . . . ?
C11 C9 N1 N2 -99.9(2) . . . . ?
C10 C9 N1 N2 132.8(2) . . . . ?
C8 C9 N1 N2 16.9(2) . . . . ?
C11 C9 N1 S1 53.9(3) . . . . ?
C10 C9 N1 S1 -73.4(3) . . . . ?
C8 C9 N1 S1 170.64(18) . . . . ?
C4 C7 N2 N1 -178.2(2) . . . . ?
C8 C7 N2 N1 0.0(3) . . . . ?
C9 N1 N2 C7 -11.5(3) . . . . ?
S1 N1 N2 C7 -168.58(17) . . . . ?
N2 N1 S1 O1 -50.76(19) . . . . ?
C9 N1 S1 O1 156.0(2) . . . . ?
N2 N1 S1 O2 -179.01(17) . . . . ?
C9 N1 S1 O2 27.8(2) . . . . ?
N2 N1 S1 C17 65.1(2) . . . . ?
C9 N1 S1 C17 -88.1(2) . . . . ?
C22 C17 S1 O1 37.0(2) . . . . ?
C18 C17 S1 O1 -141.2(2) . . . . ?
C22 C17 S1 O2 168.2(2) . . . . ?
C18 C17 S1 O2 -10.0(2) . . . . ?
C22 C17 S1 N1 -78.1(2) . . . . ?
C18 C17 S1 N1 103.7(2) . . . . ?
